data_1556676
loop_
_publ_author_name
'Nicolay, Am\'elie'
'Ziegler, Micah S.'
'Small, David W.'
'Gr\"unbauer, Rebecca'
'Scheer, Manfred'
'Tilley, T. Don'

_publ_section_title
;
 Isomerism and dynamic behavior of bridging phosphaalkynes bound to a
 dicopper complex.
;
_journal_issue 6
_journal_name_full 'Chemical science'
_journal_page_first 1607
_journal_page_last 1616
_journal_paper_doi 10.1039/c9sc05835d
_journal_volume 11
_journal_year 2020
_chemical_formula_sum 'C45 H35 Cu2 F14 N9 O8 S4'
_chemical_formula_weight 1351.14
_chemical_name_common '[(DPFN)Cu2AdCN](NTf2)2'
_space_group_crystal_system orthorhombic
_space_group_IT_number 19
_space_group_name_Hall 'P 2ac 2ab'
_space_group_name_H-M_alt 'P 21 21 21'
_atom_sites_solution_hydrogens geom
_atom_sites_solution_primary 'intrinsic phasing'
_atom_sites_solution_secondary difmap
_audit_creation_method SHELXL-2018/3
_audit_update_record
;
2019-11-17 deposited with the CCDC.	2019-12-16 downloaded from the CCDC.
;
_cell_angle_alpha 90
_cell_angle_beta 90
_cell_angle_gamma 90
_cell_formula_units_Z 4
_cell_length_a 10.9180(4)
_cell_length_b 20.4455(7)
_cell_length_c 23.1939(8)
_cell_measurement_reflns_used 9801
_cell_measurement_temperature 100(2)
_cell_measurement_theta_max 26.06
_cell_measurement_theta_min 2.17
_cell_volume 5177.4(3)
_computing_cell_refinement 'SAINT V8.36A Bruker-AXS, Madison WI'
_computing_data_collection 'Bruker APEX3 Bruker-AXS, Madison WI'
_computing_data_reduction 'SAINT V8.36A Bruker-AXS, Madison WI'
_computing_molecular_graphics ORTEP-32
_computing_publication_material WinGX
_computing_structure_refinement 'SHELXL-2014/7 (Sheldrick, 2014)'
_computing_structure_solution 'SHELXT 2014/4 Bruker-AXS, Madison WI'
_diffrn_ambient_temperature 100(2)
_diffrn_detector_area_resol_mean 10.42
_diffrn_measured_fraction_theta_full 0.996
_diffrn_measured_fraction_theta_max 0.996
_diffrn_measurement_device_type 'Bruker D8 with PHOTON 100 detector'
_diffrn_measurement_method '\f and \w shutterless scans'
_diffrn_radiation_type synchrotron
_diffrn_radiation_wavelength 0.7288
_diffrn_reflns_av_R_equivalents 0.0738
_diffrn_reflns_av_unetI/netI 0.0527
_diffrn_reflns_Laue_measured_fraction_full 0.996
_diffrn_reflns_Laue_measured_fraction_max 0.996
_diffrn_reflns_limit_h_max 16
_diffrn_reflns_limit_h_min -16
_diffrn_reflns_limit_k_max 31
_diffrn_reflns_limit_k_min -31
_diffrn_reflns_limit_l_max 35
_diffrn_reflns_limit_l_min -35
_diffrn_reflns_number 97505
_diffrn_reflns_point_group_measured_fraction_full 0.995
_diffrn_reflns_point_group_measured_fraction_max 0.994
_diffrn_reflns_theta_full 34.100
_diffrn_reflns_theta_max 34.118
_diffrn_reflns_theta_min 2.043
_diffrn_source
;
Advanced Light Source, station 12.2.1
;
_exptl_absorpt_coefficient_mu 1.170
_exptl_absorpt_correction_T_max 0.6673
_exptl_absorpt_correction_T_min 0.5793
_exptl_absorpt_correction_type multi-scan
_exptl_absorpt_process_details sadabs
_exptl_crystal_colour orange
_exptl_crystal_density_diffrn 1.733
_exptl_crystal_description plate
_exptl_crystal_F_000 2720
_exptl_crystal_size_max 0.100
_exptl_crystal_size_mid 0.080
_exptl_crystal_size_min 0.040
_refine_diff_density_max 0.885
_refine_diff_density_min -1.340
_refine_diff_density_rms 0.129
_refine_ls_abs_structure_details
;
 Flack x determined using 7687 quotients [(I+)-(I-)]/[(I+)+(I-)]
 (Parsons, Flack and Wagner, Acta Cryst. B69 (2013) 249-259).
;
_refine_ls_abs_structure_Flack -0.002(5)
_refine_ls_extinction_method none
_refine_ls_goodness_of_fit_ref 1.058
_refine_ls_hydrogen_treatment constr
_refine_ls_matrix_type full
_refine_ls_number_parameters 739
_refine_ls_number_reflns 19659
_refine_ls_number_restraints 0
_refine_ls_restrained_S_all 1.058
_refine_ls_R_factor_all 0.0538
_refine_ls_R_factor_gt 0.0503
_refine_ls_shift/su_max 0.002
_refine_ls_shift/su_mean 0.000
_refine_ls_structure_factor_coef Fsqd
_refine_ls_weighting_details 'w=1/[\s^2^(Fo^2^)+(0.0837P)^2^+2.5142P] where P=(Fo^2^+2Fc^2^)/3'
_refine_ls_weighting_scheme calc
_refine_ls_wR_factor_gt 0.1329
_refine_ls_wR_factor_ref 0.1374
_reflns_Friedel_coverage 0.837
_reflns_Friedel_fraction_full 0.994
_reflns_Friedel_fraction_max 0.993
_reflns_number_gt 18340
_reflns_number_total 19659
_reflns_threshold_expression 'I > 2\s(I)'
_cod_data_source_file c9sc05835d3.cif
_cod_data_source_block shelx_CCDC3
_cod_depositor_comments
;
The following automatic conversions were performed:

data name '__publ_section_acknowledgements' was replaced with
'_publ_section_acknowledgements'.

Automatic conversion script
Id: cif_correct_tags 7550 2019-12-06 10:49:48Z antanas 

 Adding full bibliography for 1556673--1556677.cif.

 Adding full bibliography for 1556673--1556677.cif.
;
_cod_database_code 1556676
_shelx_shelxl_version_number 2018/3
_shelx_space_group_comment
;
The symmetry employed for this shelxl refinement is uniquely defined
by the following loop, which should always be used as a source of
symmetry information in preference to the above space-group names.
They are only intended as comments.
;
_shelx_estimated_absorpt_t_min 0.892
_shelx_estimated_absorpt_t_max 0.955

loop_
_space_group_symop_operation_xyz
'x, y, z'
'-x+1/2, -y, z+1/2'
'-x, y+1/2, -z+1/2'
'x+1/2, -y+1/2, -z'

loop_
_atom_site_label
_atom_site_type_symbol
_atom_site_fract_x
_atom_site_fract_y
_atom_site_fract_z
_atom_site_U_iso_or_equiv
_atom_site_adp_type
_atom_site_occupancy
_atom_site_site_symmetry_order
_atom_site_calc_flag
_atom_site_refinement_flags_posn
_atom_site_refinement_flags_adp
C1 C 0.1757(3) 0.60780(17) 0.70150(15) 0.0217(6) Uani 1 1 d . .
C2 C 0.1078(4) 0.5984(2) 0.65067(18) 0.0285(8) Uani 1 1 d . .
H2 H 0.020832 0.596934 0.651888 0.034 Uiso 1 1 calc R U
C3 C 0.1683(4) 0.59151(19) 0.59961(18) 0.0300(8) Uani 1 1 d . .
H3 H 0.123815 0.585323 0.564828 0.036 Uiso 1 1 calc R U
C4 C 0.2982(4) 0.59363(17) 0.59881(14) 0.0230(6) Uani 1 1 d . .
C5 C 0.3586(3) 0.60382(15) 0.65150(13) 0.0166(5) Uani 1 1 d . .
C6 C 0.3723(4) 0.58717(19) 0.54895(15) 0.0278(7) Uani 1 1 d . .
H6 H 0.335211 0.580591 0.512365 0.033 Uiso 1 1 calc R U
C7 C 0.4963(4) 0.59034(19) 0.55332(14) 0.0267(7) Uani 1 1 d . .
H7 H 0.546662 0.586120 0.520127 0.032 Uiso 1 1 calc R U
C8 C 0.5487(3) 0.60010(16) 0.60863(13) 0.0199(6) Uani 1 1 d . .
C9 C 0.6882(3) 0.60325(16) 0.61683(14) 0.0202(6) Uani 1 1 d . .
C10 C 0.7385(3) 0.54823(15) 0.65520(13) 0.0179(5) Uani 1 1 d . .
C11 C 0.8319(3) 0.50787(16) 0.63535(15) 0.0211(6) Uani 1 1 d . .
H11 H 0.863938 0.512621 0.597498 0.025 Uiso 1 1 calc R U
C12 C 0.8769(4) 0.46036(16) 0.67259(16) 0.0244(6) Uani 1 1 d . .
H12 H 0.942148 0.432618 0.660873 0.029 Uiso 1 1 calc R U
C13 C 0.8258(4) 0.45381(17) 0.72700(17) 0.0254(6) Uani 1 1 d . .
H13 H 0.853414 0.420571 0.752496 0.030 Uiso 1 1 calc R U
C14 C 0.7336(3) 0.49664(16) 0.74362(14) 0.0214(6) Uani 1 1 d . .
H14 H 0.698686 0.492127 0.780923 0.026 Uiso 1 1 calc R U
C15 C 0.7333(3) 0.66920(16) 0.63954(15) 0.0202(6) Uani 1 1 d . .
C16 C 0.8152(3) 0.70629(18) 0.60748(18) 0.0259(7) Uani 1 1 d . .
H16 H 0.840706 0.692522 0.570255 0.031 Uiso 1 1 calc R U
C17 C 0.8588(4) 0.76413(19) 0.6313(2) 0.0313(8) Uani 1 1 d . .
H17 H 0.916224 0.790247 0.610910 0.038 Uiso 1 1 calc R U
C18 C 0.8175(4) 0.78330(19) 0.6854(2) 0.0296(8) Uani 1 1 d . .
H18 H 0.845504 0.822823 0.702491 0.036 Uiso 1 1 calc R U
C19 C 0.7343(3) 0.74325(17) 0.71406(17) 0.0242(6) Uani 1 1 d . .
H19 H 0.705236 0.756573 0.750848 0.029 Uiso 1 1 calc R U
C20 C 0.1123(3) 0.61395(17) 0.76020(16) 0.0223(6) Uani 1 1 d . .
C21 C 0.1471(3) 0.55747(17) 0.80087(15) 0.0195(5) Uani 1 1 d . .
C22 C 0.0596(3) 0.51385(17) 0.82140(16) 0.0224(6) Uani 1 1 d . .
H22 H -0.024088 0.518317 0.810877 0.027 Uiso 1 1 calc R U
C23 C 0.0973(3) 0.46351(18) 0.85773(17) 0.0240(6) Uani 1 1 d . .
H23 H 0.039781 0.432850 0.872328 0.029 Uiso 1 1 calc R U
C24 C 0.2201(3) 0.45883(17) 0.87224(15) 0.0227(6) Uani 1 1 d . .
H24 H 0.248155 0.424683 0.896666 0.027 Uiso 1 1 calc R U
C25 C 0.3011(3) 0.50458(16) 0.85064(14) 0.0194(5) Uani 1 1 d . .
H25 H 0.385067 0.501419 0.860927 0.023 Uiso 1 1 calc R U
C26 C 0.1352(3) 0.68071(17) 0.78856(16) 0.0223(6) Uani 1 1 d . .
C27 C 0.0394(4) 0.7226(2) 0.80200(19) 0.0292(8) Uani 1 1 d . .
H27 H -0.042750 0.711335 0.792908 0.035 Uiso 1 1 calc R U
C28 C 0.0663(4) 0.7813(2) 0.82897(18) 0.0335(9) Uani 1 1 d . .
H28 H 0.002511 0.810710 0.839228 0.040 Uiso 1 1 calc R U
C29 C 0.1872(4) 0.7968(2) 0.84082(17) 0.0304(8) Uani 1 1 d . .
H29 H 0.207735 0.837153 0.858630 0.037 Uiso 1 1 calc R U
C30 C 0.2778(4) 0.75223(18) 0.82624(15) 0.0241(6) Uani 1 1 d . .
H30 H 0.360762 0.762623 0.834581 0.029 Uiso 1 1 calc R U
C31 C 0.5974(3) 0.63471(15) 0.85514(13) 0.0167(5) Uani 1 1 d . .
C32 C 0.6766(3) 0.63132(15) 0.90585(12) 0.0153(5) Uani 1 1 d . .
C33 C 0.6601(3) 0.56294(16) 0.93315(14) 0.0192(5) Uani 1 1 d . .
H33A H 0.574391 0.557245 0.946192 0.023 Uiso 1 1 calc R U
H33B H 0.678553 0.528577 0.904371 0.023 Uiso 1 1 calc R U
C34 C 0.6449(3) 0.68559(16) 0.94965(13) 0.0180(5) Uani 1 1 d . .
H34A H 0.654953 0.729162 0.931649 0.022 Uiso 1 1 calc R U
H34B H 0.558873 0.681072 0.962547 0.022 Uiso 1 1 calc R U
C35 C 0.8106(3) 0.6398(2) 0.88520(15) 0.0233(6) Uani 1 1 d . .
H35A H 0.830562 0.605980 0.856112 0.028 Uiso 1 1 calc R U
H35B H 0.821105 0.683304 0.867149 0.028 Uiso 1 1 calc R U
C36 C 0.8967(3) 0.6332(2) 0.93720(16) 0.0260(7) Uani 1 1 d . .
H36 H 0.983508 0.638604 0.924233 0.031 Uiso 1 1 calc R U
C37 C 0.8802(4) 0.5653(2) 0.96439(17) 0.0271(7) Uani 1 1 d . .
H37A H 0.900200 0.531054 0.935716 0.033 Uiso 1 1 calc R U
H37B H 0.936540 0.560364 0.997537 0.033 Uiso 1 1 calc R U
C38 C 0.7477(3) 0.55704(17) 0.98468(15) 0.0213(6) Uani 1 1 d . .
H38 H 0.737729 0.513073 1.002979 0.026 Uiso 1 1 calc R U
C39 C 0.7164(4) 0.61066(19) 1.02892(14) 0.0248(6) Uani 1 1 d . .
H39A H 0.630779 0.605280 1.042131 0.030 Uiso 1 1 calc R U
H39B H 0.770887 0.606619 1.062851 0.030 Uiso 1 1 calc R U
C40 C 0.7325(3) 0.67849(17) 1.00142(14) 0.0226(6) Uani 1 1 d . .
H40 H 0.713260 0.712969 1.030631 0.027 Uiso 1 1 calc R U
C41 C 0.8656(4) 0.6862(2) 0.98144(17) 0.0277(7) Uani 1 1 d . .
H41A H 0.877097 0.729968 0.963956 0.033 Uiso 1 1 calc R U
H41B H 0.921306 0.682568 1.014964 0.033 Uiso 1 1 calc R U
C51 C 1.0370(4) 0.6920(2) 0.45126(18) 0.0287(7) Uani 1 1 d . .
C52 C 0.7317(4) 0.7024(2) 0.34899(17) 0.0296(8) Uani 1 1 d . .
C53 C 1.2534(4) 0.6124(3) 0.0116(3) 0.0451(12) Uani 1 1 d . .
C54 C 1.0853(9) 0.5919(2) 0.2173(2) 0.062(2) Uani 1 1 d . .
N1 N 0.2970(2) 0.61040(13) 0.70225(11) 0.0168(5) Uani 1 1 d . .
N2 N 0.4829(3) 0.60735(13) 0.65588(11) 0.0167(5) Uani 1 1 d . .
N3 N 0.2655(2) 0.55348(14) 0.81558(12) 0.0183(5) Uani 1 1 d . .
N4 N 0.2522(3) 0.69479(14) 0.80067(13) 0.0198(5) Uani 1 1 d . .
N5 N 0.6921(3) 0.54421(14) 0.70880(12) 0.0195(5) Uani 1 1 d . .
N6 N 0.6933(3) 0.68697(14) 0.69216(13) 0.0193(5) Uani 1 1 d . .
N7 N 0.5396(2) 0.63251(14) 0.81360(11) 0.0180(5) Uani 1 1 d . .
N10 N 1.1610(4) 0.5717(2) 0.1112(2) 0.0408(9) Uani 1 1 d . .
N11 N 0.8145(3) 0.64374(15) 0.44554(11) 0.0184(5) Uani 1 1 d . .
O1 O 0.9783(3) 0.57843(16) 0.49129(14) 0.0328(6) Uani 1 1 d . .
O2 O 0.9863(3) 0.59153(16) 0.38578(13) 0.0322(6) Uani 1 1 d . .
O3 O 0.5954(2) 0.64804(14) 0.42598(12) 0.0238(5) Uani 1 1 d . .
O4 O 0.7194(3) 0.57654(13) 0.36406(12) 0.0246(5) Uani 1 1 d . .
O5 O 1.3088(4) 0.6688(2) 0.1095(2) 0.0660(15) Uani 1 1 d . .
O6 O 1.3783(4) 0.5558(3) 0.0911(3) 0.091(2) Uani 1 1 d . .
O7 O 1.0515(7) 0.6771(3) 0.1367(3) 0.099(3) Uani 1 1 d . .
O8 O 0.9417(4) 0.5718(4) 0.13084(19) 0.082(2) Uani 1 1 d . .
F1 F -0.01357(19) 0.60922(13) 0.75030(12) 0.0306(5) Uani 1 1 d . .
F2 F 0.7393(2) 0.59482(12) 0.56260(9) 0.0278(5) Uani 1 1 d . .
F11 F 1.0199(3) 0.73299(15) 0.40767(14) 0.0453(7) Uani 1 1 d . .
F12 F 1.1562(2) 0.67655(16) 0.45412(14) 0.0420(7) Uani 1 1 d . .
F13 F 1.0073(3) 0.72195(16) 0.49976(14) 0.0468(8) Uani 1 1 d . .
F14 F 0.8348(3) 0.69720(19) 0.31967(13) 0.0486(8) Uani 1 1 d . .
F15 F 0.7303(4) 0.75872(13) 0.37600(15) 0.0511(9) Uani 1 1 d . .
F16 F 0.6384(3) 0.70190(16) 0.31095(12) 0.0416(7) Uani 1 1 d . .
F21 F 1.3522(3) 0.6355(2) -0.0156(2) 0.0752(13) Uani 1 1 d . .
F22 F 1.1633(3) 0.65473(18) 0.00291(15) 0.0472(7) Uani 1 1 d . .
F23 F 1.2211(5) 0.55677(19) -0.0126(2) 0.0759(14) Uani 1 1 d . .
F24 F 1.1968(7) 0.6110(3) 0.2306(2) 0.113(3) Uani 1 1 d . .
F25 F 1.0080(9) 0.6228(2) 0.2497(2) 0.139(4) Uani 1 1 d . .
F26 F 1.0737(4) 0.52885(15) 0.22897(16) 0.0627(12) Uani 1 1 d . .
S1 S 0.94909(7) 0.61616(4) 0.44116(3) 0.01990(14) Uani 1 1 d . .
S2 S 0.71119(7) 0.63420(4) 0.39947(3) 0.01629(13) Uani 1 1 d . .
S3 S 1.28346(10) 0.60373(6) 0.08877(7) 0.0432(3) Uani 1 1 d . .
S4 S 1.05179(12) 0.60797(7) 0.14170(5) 0.0416(3) Uani 1 1 d . .
Cu1 Cu 0.37776(3) 0.62433(2) 0.77974(2) 0.01510(8) Uani 1 1 d . .
Cu2 Cu 0.57657(3) 0.62049(2) 0.73002(2) 0.01521(8) Uani 1 1 d . .

loop_
_atom_site_aniso_label
_atom_site_aniso_U_11
_atom_site_aniso_U_22
_atom_site_aniso_U_33
_atom_site_aniso_U_23
_atom_site_aniso_U_13
_atom_site_aniso_U_12
C1 0.0168(13) 0.0229(14) 0.0255(14) 0.0082(11) -0.0078(11) -0.0061(11)
C2 0.0237(16) 0.0305(17) 0.0314(17) 0.0113(14) -0.0162(14) -0.0100(13)
C3 0.036(2) 0.0259(16) 0.0280(17) 0.0087(14) -0.0181(15) -0.0127(14)
C4 0.0342(18) 0.0192(13) 0.0155(12) 0.0026(11) -0.0125(12) -0.0066(12)
C5 0.0211(13) 0.0159(12) 0.0127(11) 0.0024(9) -0.0052(10) -0.0036(10)
C6 0.045(2) 0.0253(16) 0.0136(13) -0.0001(11) -0.0079(14) -0.0033(15)
C7 0.044(2) 0.0249(16) 0.0115(12) -0.0004(11) 0.0009(13) -0.0030(15)
C8 0.0290(15) 0.0184(13) 0.0123(11) 0.0010(10) 0.0017(11) -0.0015(11)
C9 0.0273(15) 0.0194(13) 0.0139(12) 0.0009(10) 0.0080(11) 0.0002(11)
C10 0.0232(14) 0.0152(12) 0.0155(12) -0.0013(10) 0.0010(10) -0.0018(10)
C11 0.0272(15) 0.0160(13) 0.0201(13) -0.0041(10) 0.0021(12) -0.0025(11)
C12 0.0302(16) 0.0151(12) 0.0280(15) -0.0048(11) -0.0011(14) 0.0001(12)
C13 0.0332(17) 0.0185(13) 0.0245(15) -0.0005(12) -0.0019(14) -0.0019(12)
C14 0.0289(16) 0.0179(13) 0.0173(13) 0.0014(10) -0.0032(11) -0.0031(11)
C15 0.0188(13) 0.0182(13) 0.0235(14) 0.0045(11) 0.0073(11) 0.0003(10)
C16 0.0222(15) 0.0229(15) 0.0325(17) 0.0100(13) 0.0110(13) 0.0006(12)
C17 0.0217(16) 0.0220(16) 0.050(2) 0.0104(15) 0.0071(16) -0.0041(12)
C18 0.0221(15) 0.0207(15) 0.046(2) 0.0026(14) 0.0046(15) -0.0046(12)
C19 0.0196(14) 0.0187(13) 0.0344(17) -0.0026(12) 0.0035(13) -0.0024(11)
C20 0.0107(11) 0.0226(14) 0.0335(16) 0.0104(12) -0.0039(10) -0.0019(10)
C21 0.0129(12) 0.0223(14) 0.0232(14) 0.0050(11) 0.0005(10) -0.0014(10)
C22 0.0142(13) 0.0226(14) 0.0304(16) 0.0037(12) 0.0018(11) -0.0031(11)
C23 0.0221(15) 0.0215(14) 0.0284(16) 0.0065(12) 0.0047(12) -0.0016(11)
C24 0.0223(14) 0.0216(14) 0.0243(15) 0.0066(11) 0.0019(12) 0.0001(12)
C25 0.0166(12) 0.0228(14) 0.0188(13) 0.0040(11) 0.0004(10) 0.0016(11)
C26 0.0161(13) 0.0226(14) 0.0281(15) 0.0097(12) 0.0054(11) 0.0015(11)
C27 0.0207(15) 0.0295(17) 0.0373(19) 0.0163(15) 0.0117(14) 0.0069(13)
C28 0.039(2) 0.0316(18) 0.0299(18) 0.0098(15) 0.0171(17) 0.0164(17)
C29 0.045(2) 0.0248(16) 0.0214(15) 0.0002(13) 0.0069(15) 0.0117(15)
C30 0.0292(16) 0.0226(14) 0.0206(14) -0.0007(11) 0.0032(12) 0.0029(13)
C31 0.0148(12) 0.0201(13) 0.0151(11) -0.0012(9) 0.0012(9) -0.0008(10)
C32 0.0134(11) 0.0200(13) 0.0126(10) 0.0011(9) -0.0003(8) -0.0018(9)
C33 0.0208(13) 0.0182(13) 0.0185(13) 0.0000(10) -0.0018(11) -0.0010(11)
C34 0.0212(14) 0.0181(12) 0.0147(12) -0.0012(10) -0.0016(10) -0.0001(10)
C35 0.0144(12) 0.0355(18) 0.0199(13) 0.0044(12) 0.0017(10) -0.0014(12)
C36 0.0129(12) 0.0397(19) 0.0253(15) 0.0065(14) -0.0052(10) -0.0024(12)
C37 0.0228(15) 0.0338(18) 0.0248(15) 0.0023(13) -0.0051(13) 0.0059(14)
C38 0.0258(15) 0.0184(13) 0.0196(13) 0.0032(11) -0.0020(12) 0.0021(11)
C39 0.0317(17) 0.0286(16) 0.0141(12) 0.0025(11) -0.0027(11) 0.0020(14)
C40 0.0278(16) 0.0234(14) 0.0165(13) -0.0013(11) -0.0079(12) -0.0005(12)
C41 0.0269(17) 0.0296(17) 0.0266(16) 0.0018(13) -0.0131(14) -0.0070(14)
C51 0.0221(15) 0.0323(18) 0.0317(18) -0.0054(14) 0.0060(13) -0.0095(14)
C52 0.037(2) 0.0274(16) 0.0248(16) 0.0128(13) -0.0017(14) 0.0015(15)
C53 0.0256(19) 0.037(2) 0.072(3) -0.001(2) 0.010(2) -0.0058(17)
C54 0.130(6) 0.028(2) 0.028(2) 0.0044(17) -0.020(3) -0.022(3)
N1 0.0158(10) 0.0181(11) 0.0165(10) 0.0034(9) -0.0039(8) -0.0051(9)
N2 0.0213(12) 0.0185(11) 0.0103(9) 0.0012(8) -0.0008(8) -0.0036(9)
N3 0.0133(11) 0.0220(12) 0.0194(11) 0.0050(9) 0.0000(9) -0.0015(9)
N4 0.0169(11) 0.0206(12) 0.0219(12) 0.0031(10) 0.0027(10) 0.0010(9)
N5 0.0255(13) 0.0173(11) 0.0158(11) -0.0002(9) 0.0026(10) -0.0018(10)
N6 0.0166(11) 0.0184(12) 0.0230(12) -0.0004(9) 0.0041(10) -0.0034(9)
N7 0.0169(10) 0.0223(12) 0.0148(10) -0.0009(9) -0.0022(8) -0.0004(9)
N10 0.0290(17) 0.0348(19) 0.058(3) -0.0082(18) 0.0012(18) -0.0098(15)
N11 0.0169(11) 0.0244(12) 0.0138(10) -0.0006(9) -0.0012(9) 0.0010(9)
O1 0.0247(13) 0.0358(15) 0.0380(15) 0.0105(12) -0.0162(12) -0.0024(11)
O2 0.0235(13) 0.0418(16) 0.0313(14) -0.0124(12) 0.0039(11) 0.0078(11)
O3 0.0163(10) 0.0281(12) 0.0269(12) 0.0009(9) 0.0001(9) 0.0039(9)
O4 0.0283(13) 0.0202(11) 0.0254(11) -0.0043(9) -0.0049(10) 0.0023(9)
O5 0.063(3) 0.043(2) 0.092(3) 0.021(2) -0.050(3) -0.031(2)
O6 0.035(2) 0.075(3) 0.162(6) 0.063(4) 0.010(3) 0.023(2)
O7 0.139(6) 0.060(3) 0.098(4) 0.059(3) 0.070(4) 0.065(3)
O8 0.0255(17) 0.178(6) 0.043(2) 0.049(3) -0.0078(15) -0.005(3)
F1 0.0099(8) 0.0364(13) 0.0456(13) 0.0160(10) -0.0040(8) -0.0033(8)
F2 0.0384(13) 0.0298(11) 0.0153(8) 0.0025(8) 0.0129(9) 0.0040(9)
F11 0.0436(16) 0.0394(15) 0.0530(18) 0.0135(13) 0.0053(14) -0.0153(13)
F12 0.0205(11) 0.0539(18) 0.0516(17) -0.0055(14) 0.0041(11) -0.0110(11)
F13 0.0417(15) 0.0486(17) 0.0499(17) -0.0270(14) 0.0130(13) -0.0211(13)
F14 0.0404(15) 0.071(2) 0.0347(14) 0.0292(15) 0.0084(12) -0.0014(15)
F15 0.083(3) 0.0183(11) 0.0523(18) 0.0091(11) -0.0075(18) -0.0012(14)
F16 0.0448(16) 0.0500(16) 0.0300(12) 0.0192(12) -0.0089(12) 0.0083(13)
F21 0.0353(17) 0.084(3) 0.106(3) 0.026(3) 0.022(2) -0.0113(19)
F22 0.0294(13) 0.060(2) 0.0518(18) -0.0079(15) -0.0104(13) 0.0034(13)
F23 0.099(3) 0.0450(19) 0.083(3) -0.0294(19) 0.048(3) -0.021(2)
F24 0.185(6) 0.095(3) 0.058(2) 0.022(2) -0.068(3) -0.090(4)
F25 0.316(11) 0.046(2) 0.054(2) -0.0064(19) 0.077(4) -0.010(4)
F26 0.100(3) 0.0312(14) 0.0568(19) 0.0195(13) -0.045(2) -0.0198(17)
S1 0.0161(3) 0.0225(3) 0.0211(3) -0.0013(3) -0.0020(2) 0.0007(3)
S2 0.0175(3) 0.0162(3) 0.0152(3) 0.0020(2) -0.0006(2) 0.0024(2)
S3 0.0208(4) 0.0300(5) 0.0787(9) 0.0151(5) -0.0144(5) -0.0039(4)
S4 0.0419(6) 0.0512(7) 0.0318(5) 0.0167(5) -0.0012(4) 0.0173(5)
Cu1 0.01132(13) 0.02027(17) 0.01371(14) 0.00041(12) -0.00040(11) -0.00237(12)
Cu2 0.01465(14) 0.01975(16) 0.01123(14) -0.00135(12) 0.00108(11) -0.00367(13)

loop_
_atom_type_symbol
_atom_type_description
_atom_type_scat_dispersion_real
_atom_type_scat_dispersion_imag
_atom_type_scat_source
C C 0.0034 0.0017 'Calculated using XDISP in WinGX (Farrugia, 1999)'
H H 0.0000 0.0000 'Calculated using XDISP in WinGX (Farrugia, 1999)'
N N 0.0065 0.0035 'Calculated using XDISP in WinGX (Farrugia, 1999)'
O O 0.0115 0.0064 'Calculated using XDISP in WinGX (Farrugia, 1999)'
F F 0.0185 0.0109 'Calculated using XDISP in WinGX (Farrugia, 1999)'
S S 0.1300 0.1309 'Calculated using XDISP in WinGX (Farrugia, 1999)'
Cu Cu 0.3203 1.3289 'Calculated using XDISP in WinGX (Farrugia, 1999)'

loop_
_geom_angle_atom_site_label_1
_geom_angle_atom_site_label_2
_geom_angle_atom_site_label_3
_geom_angle
N1 C1 C2 122.9(4)
N1 C1 C20 115.9(3)
C2 C1 C20 121.2(3)
C3 C2 C1 119.1(4)
C3 C2 H2 120.4
C1 C2 H2 120.4
C2 C3 C4 119.5(3)
C2 C3 H3 120.2
C4 C3 H3 120.2
C5 C4 C6 117.1(4)
C5 C4 C3 117.6(4)
C6 C4 C3 125.3(3)
N1 C5 N2 115.0(3)
N1 C5 C4 122.3(3)
N2 C5 C4 122.7(3)
C7 C6 C4 120.2(3)
C7 C6 H6 119.9
C4 C6 H6 119.9
C6 C7 C8 118.4(3)
C6 C7 H7 120.8
C8 C7 H7 120.8
N2 C8 C7 123.2(4)
N2 C8 C9 115.6(3)
C7 C8 C9 121.2(3)
F2 C9 C15 107.0(3)
F2 C9 C10 106.9(3)
C15 C9 C10 109.3(3)
F2 C9 C8 106.4(3)
C15 C9 C8 113.5(3)
C10 C9 C8 113.3(3)
N5 C10 C11 123.1(3)
N5 C10 C9 116.5(3)
C11 C10 C9 120.3(3)
C10 C11 C12 117.9(3)
C10 C11 H11 121.0
C12 C11 H11 121.0
C13 C12 C11 119.4(3)
C13 C12 H12 120.3
C11 C12 H12 120.3
C12 C13 C14 118.9(3)
C12 C13 H13 120.5
C14 C13 H13 120.5
N5 C14 C13 122.3(3)
N5 C14 H14 118.9
C13 C14 H14 118.9
N6 C15 C16 123.2(3)
N6 C15 C9 116.5(3)
C16 C15 C9 120.3(3)
C15 C16 C17 118.2(4)
C15 C16 H16 120.9
C17 C16 H16 120.9
C18 C17 C16 119.2(3)
C18 C17 H17 120.4
C16 C17 H17 120.4
C17 C18 C19 118.5(4)
C17 C18 H18 120.8
C19 C18 H18 120.8
N6 C19 C18 123.0(4)
N6 C19 H19 118.5
C18 C19 H19 118.5
F1 C20 C1 107.0(3)
F1 C20 C26 107.0(3)
C1 C20 C26 112.3(3)
F1 C20 C21 107.0(3)
C1 C20 C21 111.8(3)
C26 C20 C21 111.4(3)
N3 C21 C22 122.5(3)
N3 C21 C20 116.1(3)
C22 C21 C20 121.4(3)
C21 C22 C23 118.5(3)
C21 C22 H22 120.7
C23 C22 H22 120.7
C24 C23 C22 119.0(3)
C24 C23 H23 120.5
C22 C23 H23 120.5
C25 C24 C23 119.0(3)
C25 C24 H24 120.5
C23 C24 H24 120.5
N3 C25 C24 122.5(3)
N3 C25 H25 118.7
C24 C25 H25 118.7
N4 C26 C27 122.6(4)
N4 C26 C20 115.9(3)
C27 C26 C20 121.5(3)
C28 C27 C26 118.5(4)
C28 C27 H27 120.8
C26 C27 H27 120.8
C27 C28 C29 119.3(4)
C27 C28 H28 120.4
C29 C28 H28 120.4
C28 C29 C30 118.8(4)
C28 C29 H29 120.6
C30 C29 H29 120.6
N4 C30 C29 122.2(4)
N4 C30 H30 118.9
C29 C30 H30 118.9
N7 C31 C32 174.2(3)
C31 C32 C34 111.3(3)
C31 C32 C33 107.7(3)
C34 C32 C33 110.8(2)
C31 C32 C35 107.7(2)
C34 C32 C35 109.6(3)
C33 C32 C35 109.8(3)
C38 C33 C32 108.5(3)
C38 C33 H33A 110.0
C32 C33 H33A 110.0
C38 C33 H33B 110.0
C32 C33 H33B 110.0
H33A C33 H33B 108.4
C40 C34 C32 107.8(3)
C40 C34 H34A 110.1
C32 C34 H34A 110.1
C40 C34 H34B 110.1
C32 C34 H34B 110.1
H34A C34 H34B 108.5
C36 C35 C32 109.0(3)
C36 C35 H35A 109.9
C32 C35 H35A 109.9
C36 C35 H35B 109.9
C32 C35 H35B 109.9
H35A C35 H35B 108.3
C41 C36 C35 109.2(3)
C41 C36 C37 109.8(3)
C35 C36 C37 109.2(3)
C41 C36 H36 109.5
C35 C36 H36 109.5
C37 C36 H36 109.5
C38 C37 C36 109.7(3)
C38 C37 H37A 109.7
C36 C37 H37A 109.7
C38 C37 H37B 109.7
C36 C37 H37B 109.7
H37A C37 H37B 108.2
C37 C38 C33 109.9(3)
C37 C38 C39 109.6(3)
C33 C38 C39 108.9(3)
C37 C38 H38 109.4
C33 C38 H38 109.4
C39 C38 H38 109.4
C40 C39 C38 109.9(3)
C40 C39 H39A 109.7
C38 C39 H39A 109.7
C40 C39 H39B 109.7
C38 C39 H39B 109.7
H39A C39 H39B 108.2
C41 C40 C39 109.1(3)
C41 C40 C34 110.0(3)
C39 C40 C34 109.7(3)
C41 C40 H40 109.3
C39 C40 H40 109.3
C34 C40 H40 109.3
C36 C41 C40 109.9(3)
C36 C41 H41A 109.7
C40 C41 H41A 109.7
C36 C41 H41B 109.7
C40 C41 H41B 109.7
H41A C41 H41B 108.2
F13 C51 F11 108.7(4)
F13 C51 F12 107.8(4)
F11 C51 F12 108.8(3)
F13 C51 S1 111.8(3)
F11 C51 S1 111.2(3)
F12 C51 S1 108.3(3)
F15 C52 F14 109.1(4)
F15 C52 F16 108.1(4)
F14 C52 F16 107.9(3)
F15 C52 S2 111.2(3)
F14 C52 S2 111.8(3)
F16 C52 S2 108.6(3)
F23 C53 F22 107.6(5)
F23 C53 F21 108.7(5)
F22 C53 F21 107.2(5)
F23 C53 S3 112.4(4)
F22 C53 S3 110.1(4)
F21 C53 S3 110.5(4)
F25 C54 F24 108.8(6)
F25 C54 F26 107.1(6)
F24 C54 F26 109.4(7)
F25 C54 S4 109.8(6)
F24 C54 S4 110.9(5)
F26 C54 S4 110.7(3)
C1 N1 C5 118.5(3)
C1 N1 Cu1 116.9(2)
C5 N1 Cu1 124.5(2)
C8 N2 C5 118.3(3)
C8 N2 Cu2 116.5(2)
C5 N2 Cu2 125.1(2)
C21 N3 C25 118.5(3)
C21 N3 Cu1 115.2(2)
C25 N3 Cu1 126.3(2)
C26 N4 C30 118.6(3)
C26 N4 Cu1 116.0(2)
C30 N4 Cu1 125.4(3)
C14 N5 C10 118.2(3)
C14 N5 Cu2 127.6(2)
C10 N5 Cu2 113.8(2)
C19 N6 C15 118.0(3)
C19 N6 Cu2 127.9(2)
C15 N6 Cu2 114.1(2)
C31 N7 Cu1 147.2(3)
C31 N7 Cu2 134.9(2)
Cu1 N7 Cu2 77.32(10)
S4 N10 S3 126.5(3)
S2 N11 S1 125.62(18)
O1 S1 O2 118.3(2)
O1 S1 N11 110.36(18)
O2 S1 N11 116.48(17)
O1 S1 C51 103.57(19)
O2 S1 C51 105.16(19)
N11 S1 C51 100.19(18)
O3 S2 O4 117.48(17)
O3 S2 N11 108.52(15)
O4 S2 N11 116.51(16)
O3 S2 C52 103.36(18)
O4 S2 C52 104.53(18)
N11 S2 C52 104.65(18)
O6 S3 O5 118.8(4)
O6 S3 N10 108.5(3)
O5 S3 N10 115.9(3)
O6 S3 C53 103.5(4)
O5 S3 C53 105.8(3)
N10 S3 C53 102.2(2)
O7 S4 O8 119.9(4)
O7 S4 N10 115.8(3)
O8 S4 N10 108.2(3)
O7 S4 C54 105.0(3)
O8 S4 C54 104.1(3)
N10 S4 C54 101.3(4)
N7 Cu1 N1 140.24(11)
N7 Cu1 N4 116.94(12)
N1 Cu1 N4 91.03(12)
N7 Cu1 N3 115.88(11)
N1 Cu1 N3 90.02(11)
N4 Cu1 N3 90.04(11)
N7 Cu1 Cu2 52.33(8)
N1 Cu1 Cu2 87.91(8)
N4 Cu1 Cu2 136.45(8)
N3 Cu1 Cu2 133.48(8)
N7 Cu2 N2 137.86(11)
N7 Cu2 N6 117.26(12)
N2 Cu2 N6 92.19(11)
N7 Cu2 N5 116.62(11)
N2 Cu2 N5 90.34(12)
N6 Cu2 N5 91.07(12)
N7 Cu2 Cu1 50.35(8)
N2 Cu2 Cu1 87.51(8)
N6 Cu2 Cu1 136.48(8)
N5 Cu2 Cu1 132.45(8)

loop_
_geom_bond_atom_site_label_1
_geom_bond_atom_site_label_2
_geom_bond_distance
C1 N1 1.326(4)
C1 C2 1.406(5)
C1 C20 1.533(5)
C2 C3 1.364(7)
C2 H2 0.9500
C3 C4 1.419(6)
C3 H3 0.9500
C4 C5 1.404(4)
C4 C6 1.418(6)
C5 N1 1.362(4)
C5 N2 1.363(4)
C6 C7 1.359(6)
C6 H6 0.9500
C7 C8 1.419(5)
C7 H7 0.9500
C8 N2 1.319(4)
C8 C9 1.536(5)
C9 F2 1.387(4)
C9 C15 1.529(5)
C9 C10 1.536(5)
C10 N5 1.345(4)
C10 C11 1.390(5)
C11 C12 1.390(5)
C11 H11 0.9500
C12 C13 1.386(5)
C12 H12 0.9500
C13 C14 1.389(5)
C13 H13 0.9500
C14 N5 1.343(4)
C14 H14 0.9500
C15 N6 1.346(4)
C15 C16 1.388(5)
C16 C17 1.390(6)
C16 H16 0.9500
C17 C18 1.390(7)
C17 H17 0.9500
C18 C19 1.392(5)
C18 H18 0.9500
C19 N6 1.335(4)
C19 H19 0.9500
C20 F1 1.396(4)
C20 C26 1.536(5)
C20 C21 1.539(5)
C21 N3 1.340(4)
C21 C22 1.391(5)
C22 C23 1.392(5)
C22 H22 0.9500
C23 C24 1.385(5)
C23 H23 0.9500
C24 C25 1.381(5)
C24 H24 0.9500
C25 N3 1.346(4)
C25 H25 0.9500
C26 N4 1.340(5)
C26 C27 1.387(5)
C27 C28 1.385(7)
C27 H27 0.9500
C28 C29 1.385(7)
C28 H28 0.9500
C29 C30 1.386(5)
C29 H29 0.9500
C30 N4 1.345(5)
C30 H30 0.9500
C31 N7 1.153(4)
C31 C32 1.461(4)
C32 C34 1.544(4)
C32 C33 1.545(4)
C32 C35 1.550(4)
C33 C38 1.536(5)
C33 H33A 0.9900
C33 H33B 0.9900
C34 C40 1.542(5)
C34 H34A 0.9900
C34 H34B 0.9900
C35 C36 1.535(5)
C35 H35A 0.9900
C35 H35B 0.9900
C36 C41 1.530(6)
C36 C37 1.536(6)
C36 H36 1.0000
C37 C38 1.530(6)
C37 H37A 0.9900
C37 H37B 0.9900
C38 C39 1.540(5)
C38 H38 1.0000
C39 C40 1.536(5)
C39 H39A 0.9900
C39 H39B 0.9900
C40 C41 1.534(6)
C40 H40 1.0000
C41 H41A 0.9900
C41 H41B 0.9900
C51 F13 1.322(5)
C51 F11 1.327(5)
C51 F12 1.340(5)
C51 S1 1.838(4)
C52 F15 1.311(5)
C52 F14 1.320(5)
C52 F16 1.347(5)
C52 S2 1.835(4)
C53 F23 1.315(6)
C53 F22 1.326(6)
C53 F21 1.336(6)
C53 S3 1.829(7)
C54 F25 1.295(10)
C54 F24 1.315(10)
C54 F26 1.322(6)
C54 S4 1.822(5)
N1 Cu1 2.022(3)
N2 Cu2 2.019(3)
N3 Cu1 2.071(3)
N4 Cu1 2.047(3)
N5 Cu2 2.066(3)
N6 Cu2 2.060(3)
N7 Cu1 1.941(3)
N7 Cu2 1.995(3)
N10 S4 1.573(5)
N10 S3 1.577(4)
N11 S2 1.566(3)
N11 S1 1.578(3)
O1 S1 1.431(3)
O2 S1 1.438(3)
O3 S2 1.434(3)
O4 S2 1.439(3)
O5 S3 1.441(5)
O6 S3 1.427(5)
O7 S4 1.417(5)
O8 S4 1.434(6)
Cu1 Cu2 2.4592(5)
